data_7235275
loop_
_publ_author_name
'Sun, Jibin'
'Lu, Xiaofeng'
'Shao, Jiafeng'
'Cui, Zili'
'Shao, Yu'
'Jiang, Guiyang'
'Yu, Wei'
'Shao, Xiangfeng'

_publ_section_title
;
 Straightforward access to aryl-substituted/fused
 1,3-dithiole-2-chalcogenones by Cu-catalyzed C--S coupling between aryl
 iodides and zinc--thiolate complex (TBA)2[Zn(DMIT)2]
;
_journal_issue 26
_journal_name_full 'RSC Advances'
_journal_page_first 10193
_journal_paper_doi 10.1039/c3ra41349g
_journal_volume 3
_journal_year 2013
_chemical_formula_moiety 'C15 H8 N2 O5 S4'
_chemical_formula_sum 'C15 H8 N2 O5 S4'
_chemical_formula_weight 424.19
_chemical_melting_point 381
_chemical_name_common 24b
_chemical_name_systematic
;
24b
;
_space_group_IT_number 2
_space_group_name_Hall '-P 1'
_space_group_name_H-M_alt 'P -1'
_symmetry_cell_setting triclinic
_symmetry_space_group_name_H-M 'P -1'
_atom_sites_solution_hydrogens geom
_atom_sites_solution_primary direct
_atom_sites_solution_secondary difmap
_audit_creation_method SHELXL-97
_cell_angle_alpha 78.033(10)
_cell_angle_beta 89.127(10)
_cell_angle_gamma 86.984(9)
_cell_formula_units_Z 4
_cell_length_a 11.066(12)
_cell_length_b 11.928(13)
_cell_length_c 13.426(14)
_cell_measurement_reflns_used 13065
_cell_measurement_temperature 293(2)
_cell_measurement_theta_max 26.46
_cell_measurement_theta_min 2.40
_cell_volume 1731(3)
_computing_cell_refinement 'Bruker SAINT'
_computing_data_collection 'Bruker APEX2'
_computing_data_reduction 'Bruker SAINT A'
_computing_molecular_graphics 'Ortep-3 for Windows (Farrugia, 1997)'
_computing_publication_material 'WinGX publication routines (Farrugia, 1999)'
_computing_structure_refinement 'SHELXL-97 (Sheldrick, 1997)'
_computing_structure_solution 'SIR2004 (Giacovazzo et al, 2004)'
_diffrn_ambient_temperature 293(2)
_diffrn_measured_fraction_theta_full 0.967
_diffrn_measured_fraction_theta_max 0.967
_diffrn_measurement_device_type 'Bruker APEX-II CCD'
_diffrn_measurement_method '\f and \w scans'
_diffrn_radiation_monochromator graphite
_diffrn_radiation_source 'fine-focus sealed tube'
_diffrn_radiation_type MoK\a
_diffrn_radiation_wavelength 0.71073
_diffrn_reflns_av_R_equivalents 0.0368
_diffrn_reflns_av_sigmaI/netI 0.0685
_diffrn_reflns_limit_h_max 13
_diffrn_reflns_limit_h_min -12
_diffrn_reflns_limit_k_max 14
_diffrn_reflns_limit_k_min -14
_diffrn_reflns_limit_l_max 16
_diffrn_reflns_limit_l_min -16
_diffrn_reflns_number 13065
_diffrn_reflns_theta_full 26.46
_diffrn_reflns_theta_max 26.46
_diffrn_reflns_theta_min 2.40
_exptl_absorpt_coefficient_mu 0.579
_exptl_absorpt_correction_T_max 0.971
_exptl_absorpt_correction_T_min 0.966
_exptl_absorpt_correction_type multi-scan
_exptl_absorpt_process_details
;
CrysAlisPro, Agilent Technologies,
Version 1.171.36.20 (release 27-06-2012 CrysAlis171 .NET)
(compiled Jul 11 2012,15:38:31)
Empirical absorption correction using spherical harmonics,
 implemented in SCALE3 ABSPACK scaling algorithm.
;
_exptl_crystal_colour yellow
_exptl_crystal_density_diffrn 1.629
_exptl_crystal_density_meas ?
_exptl_crystal_density_method 'not measured'
_exptl_crystal_description block
_exptl_crystal_F_000 864
_exptl_crystal_size_max 0.1
_exptl_crystal_size_mid 0.05
_exptl_crystal_size_min 0.05
_refine_diff_density_max 0.292
_refine_diff_density_min -0.290
_refine_diff_density_rms 0.054
_refine_ls_extinction_method none
_refine_ls_goodness_of_fit_ref 1.036
_refine_ls_hydrogen_treatment constr
_refine_ls_matrix_type full
_refine_ls_number_parameters 424
_refine_ls_number_reflns 6901
_refine_ls_number_restraints 0
_refine_ls_restrained_S_all 1.036
_refine_ls_R_factor_all 0.1165
_refine_ls_R_factor_gt 0.0653
_refine_ls_shift/su_max 0.000
_refine_ls_shift/su_mean 0.000
_refine_ls_structure_factor_coef Fsqd
_refine_ls_weighting_details 'calc w=1/[\s^2^(Fo^2^)+(0.0736P)^2^+1.1177P] where P=(Fo^2^+2Fc^2^)/3'
_refine_ls_weighting_scheme calc
_refine_ls_wR_factor_gt 0.1516
_refine_ls_wR_factor_ref 0.1770
_reflns_number_gt 4080
_reflns_number_total 6901
_reflns_threshold_expression >2sigma(I)
_cod_data_source_file c3ra41349g.cif
_cod_data_source_block 24b
_cod_depositor_comments
;
The following automatic conversions were performed:

data item '_exptl_crystal_density_meas' value 'not measured' was
changed to '?' -- the value is perceived as not measured.

Automatic conversion script
Id: cif_fix_values 6909 2019-04-08 15:41:33Z antanas 
;
_cod_database_code 7235275

loop_
_symmetry_equiv_pos_as_xyz
'x, y, z'
'-x, -y, -z'

loop_
_atom_site_label
_atom_site_type_symbol
_atom_site_fract_x
_atom_site_fract_y
_atom_site_fract_z
_atom_site_U_iso_or_equiv
_atom_site_adp_type
_atom_site_occupancy
_atom_site_symmetry_multiplicity
_atom_site_calc_flag
_atom_site_refinement_flags
C1 C 0.5428(3) 0.1794(3) 0.8906(2) 0.0451(8) Uani 1 1 d .
C2 C 0.5190(3) -0.0230(3) 0.8456(2) 0.0382(8) Uani 1 1 d .
C3 C 0.4049(3) 0.0189(2) 0.8558(2) 0.0366(8) Uani 1 1 d .
C4 C 0.6712(3) -0.1416(3) 0.7405(2) 0.0400(8) Uani 1 1 d .
C5 C 0.7797(3) -0.2077(3) 0.7466(2) 0.0435(8) Uani 1 1 d .
C6 C 0.8724(3) -0.1827(3) 0.6778(3) 0.0654(11) Uani 1 1 d .
C7 C 0.8564(5) -0.0916(4) 0.5972(3) 0.0856(15) Uani 1 1 d .
C8 C 0.7487(5) -0.0285(3) 0.5855(3) 0.0806(14) Uani 1 1 d .
C9 C 0.6569(4) -0.0527(3) 0.6568(3) 0.0619(11) Uani 1 1 d .
C10 C 0.1788(3) 0.0320(3) 0.7750(2) 0.0376(8) Uani 1 1 d .
C11 C 0.0543(3) 0.0342(3) 0.7882(2) 0.0413(8) Uani 1 1 d .
C12 C -0.0234(3) 0.1101(3) 0.7238(3) 0.0556(10) Uani 1 1 d .
C13 C 0.0235(4) 0.1848(3) 0.6435(3) 0.0601(10) Uani 1 1 d .
C14 C 0.1468(4) 0.1838(3) 0.6277(3) 0.0572(10) Uani 1 1 d .
C15 C 0.2240(3) 0.1087(3) 0.6926(2) 0.0498(9) Uani 1 1 d .
H6 H 0.9448 -0.2267 0.6857 0.078 Uiso 1 1 calc R
H7 H 0.9187 -0.0728 0.5505 0.103 Uiso 1 1 calc R
H8 H 0.7371 0.0312 0.5292 0.097 Uiso 1 1 calc R
H9 H 0.5846 -0.0085 0.6482 0.074 Uiso 1 1 calc R
H12 H -0.1065 0.1100 0.7352 0.067 Uiso 1 1 calc R
H13 H -0.0274 0.2361 0.5995 0.072 Uiso 1 1 calc R
H14 H 0.1786 0.2345 0.5726 0.069 Uiso 1 1 calc R
H15 H 0.3070 0.1097 0.6809 0.060 Uiso 1 1 calc R
N1 N 0.7984(3) -0.3093(3) 0.8274(2) 0.0559(8) Uani 1 1 d .
N2 N -0.0006(3) -0.0465(3) 0.8711(2) 0.0573(8) Uani 1 1 d .
O1 O 0.5826(2) 0.2648(2) 0.91013(19) 0.0669(7) Uani 1 1 d .
O2 O 0.9012(3) -0.3431(2) 0.8530(2) 0.0999(10) Uani 1 1 d .
O3 O 0.7090(3) -0.3598(2) 0.86150(19) 0.0723(8) Uani 1 1 d .
O4 O 0.0539(2) -0.1383(2) 0.90226(19) 0.0676(7) Uani 1 1 d .
O5 O -0.0969(2) -0.0197(3) 0.9058(2) 0.1160(13) Uani 1 1 d .
S1 S 0.63607(7) 0.06379(7) 0.86392(7) 0.0480(2) Uani 1 1 d .
S2 S 0.38740(7) 0.15486(7) 0.88648(7) 0.0484(2) Uani 1 1 d .
S3 S 0.55721(8) -0.16541(7) 0.83635(7) 0.0483(2) Uani 1 1 d .
S4 S 0.27707(7) -0.06299(7) 0.86177(6) 0.0453(2) Uani 1 1 d .
C16 C 0.5356(3) 0.2730(3) 0.6127(2) 0.0430(8) Uani 1 1 d .
C17 C 0.6716(3) 0.4430(3) 0.6266(2) 0.0378(8) Uani 1 1 d .
C18 C 0.5582(3) 0.4833(2) 0.6394(2) 0.0357(7) Uani 1 1 d .
C19 C 0.8902(3) 0.4510(3) 0.7147(2) 0.0396(8) Uani 1 1 d .
C20 C 1.0153(3) 0.4570(3) 0.7150(3) 0.0450(9) Uani 1 1 d .
C21 C 1.0866(3) 0.3938(3) 0.7924(3) 0.0608(10) Uani 1 1 d .
C22 C 1.0336(4) 0.3238(3) 0.8730(3) 0.0714(12) Uani 1 1 d .
C23 C 0.9085(4) 0.3163(3) 0.8762(3) 0.0633(11) Uani 1 1 d .
C24 C 0.8387(3) 0.3793(3) 0.7982(2) 0.0488(9) Uani 1 1 d .
C25 C 0.4179(3) 0.6052(3) 0.7511(2) 0.0373(8) Uani 1 1 d .
C26 C 0.3115(3) 0.6710(3) 0.7553(2) 0.0407(8) Uani 1 1 d .
C27 C 0.2332(3) 0.6491(3) 0.8367(3) 0.0572(10) Uani 1 1 d .
C28 C 0.2608(4) 0.5598(3) 0.9174(3) 0.0631(11) Uani 1 1 d .
C29 C 0.3675(3) 0.4952(3) 0.9159(2) 0.0552(10) Uani 1 1 d .
C30 C 0.4451(3) 0.5169(3) 0.8339(2) 0.0468(9) Uani 1 1 d .
H21 H 1.1702 0.3989 0.7897 0.073 Uiso 1 1 calc R
H22 H 1.0810 0.2813 0.9255 0.086 Uiso 1 1 calc R
H23 H 0.8721 0.2687 0.9308 0.076 Uiso 1 1 calc R
H24 H 0.7551 0.3741 0.8012 0.059 Uiso 1 1 calc R
H27 H 0.1621 0.6941 0.8372 0.069 Uiso 1 1 calc R
H28 H 0.2079 0.5434 0.9724 0.076 Uiso 1 1 calc R
H29 H 0.3873 0.4361 0.9711 0.066 Uiso 1 1 calc R
H30 H 0.5165 0.4721 0.8340 0.056 Uiso 1 1 calc R
N3 N 1.0763(3) 0.5339(3) 0.6328(2) 0.0515(8) Uani 1 1 d .
N4 N 0.2810(3) 0.7688(2) 0.6727(2) 0.0515(8) Uani 1 1 d .
O6 O 0.4966(2) 0.1829(2) 0.60487(18) 0.0603(7) Uani 1 1 d .
O7 O 1.1865(2) 0.5209(2) 0.62445(19) 0.0790(8) Uani 1 1 d .
O8 O 1.0151(2) 0.6086(2) 0.57633(19) 0.0665(7) Uani 1 1 d .
O9 O 0.3644(2) 0.8163(2) 0.62219(19) 0.0651(7) Uani 1 1 d .
O10 O 0.1747(2) 0.8008(2) 0.6592(2) 0.0821(9) Uani 1 1 d .
S5 S 0.69032(7) 0.30409(7) 0.60324(7) 0.0497(2) Uani 1 1 d .
S6 S 0.44172(7) 0.39068(7) 0.63366(6) 0.0456(2) Uani 1 1 d .
S7 S 0.79851(7) 0.52791(7) 0.61290(6) 0.0457(2) Uani 1 1 d .
S8 S 0.51685(7) 0.62671(7) 0.64369(6) 0.0449(2) Uani 1 1 d .

loop_
_atom_site_aniso_label
_atom_site_aniso_U_11
_atom_site_aniso_U_22
_atom_site_aniso_U_33
_atom_site_aniso_U_23
_atom_site_aniso_U_13
_atom_site_aniso_U_12
C1 0.042(2) 0.046(2) 0.047(2) -0.0080(17) -0.0039(16) -0.0045(17)
C2 0.0341(19) 0.038(2) 0.0421(18) -0.0084(15) 0.0005(15) 0.0001(15)
C3 0.0283(18) 0.036(2) 0.0454(19) -0.0092(15) 0.0002(14) -0.0018(15)
C4 0.047(2) 0.034(2) 0.0405(19) -0.0114(16) 0.0017(16) 0.0004(16)
C5 0.049(2) 0.034(2) 0.048(2) -0.0121(17) 0.0059(17) -0.0016(17)
C6 0.054(3) 0.060(3) 0.090(3) -0.033(2) 0.024(2) -0.009(2)
C7 0.120(4) 0.067(3) 0.078(3) -0.032(3) 0.058(3) -0.033(3)
C8 0.147(5) 0.046(3) 0.044(2) 0.000(2) 0.022(3) -0.010(3)
C9 0.086(3) 0.046(2) 0.052(2) -0.0095(19) -0.003(2) 0.012(2)
C10 0.0312(18) 0.040(2) 0.0436(19) -0.0129(16) -0.0039(15) 0.0026(15)
C11 0.0331(19) 0.047(2) 0.045(2) -0.0125(17) -0.0019(16) 0.0015(16)
C12 0.040(2) 0.062(3) 0.064(2) -0.013(2) -0.0087(19) 0.0114(19)
C13 0.062(3) 0.057(3) 0.060(2) -0.011(2) -0.023(2) 0.011(2)
C14 0.070(3) 0.050(2) 0.049(2) -0.0024(18) -0.012(2) -0.003(2)
C15 0.043(2) 0.055(2) 0.053(2) -0.0154(19) 0.0003(18) -0.0074(18)
N1 0.052(2) 0.047(2) 0.067(2) -0.0122(17) -0.0017(18) 0.0106(17)
N2 0.0293(18) 0.078(3) 0.063(2) -0.0114(19) -0.0015(15) -0.0003(17)
O1 0.0612(17) 0.0480(17) 0.096(2) -0.0231(15) -0.0015(14) -0.0129(13)
O2 0.066(2) 0.091(2) 0.136(3) -0.0122(19) -0.0360(19) 0.0283(17)
O3 0.077(2) 0.0559(18) 0.0736(18) 0.0069(14) 0.0177(15) 0.0073(15)
O4 0.0544(17) 0.0606(18) 0.0808(19) 0.0011(15) 0.0035(14) -0.0027(14)
O5 0.0455(18) 0.159(3) 0.114(3) 0.028(2) 0.0331(17) 0.0325(19)
S1 0.0303(5) 0.0495(6) 0.0650(6) -0.0138(5) -0.0006(4) -0.0023(4)
S2 0.0388(5) 0.0431(6) 0.0653(6) -0.0174(5) 0.0007(4) 0.0050(4)
S3 0.0422(5) 0.0396(6) 0.0625(6) -0.0114(4) 0.0122(4) 0.0017(4)
S4 0.0302(5) 0.0426(5) 0.0609(6) -0.0057(4) -0.0042(4) -0.0001(4)
C16 0.045(2) 0.042(2) 0.0374(18) -0.0004(17) 0.0006(15) 0.0028(17)
C17 0.0331(19) 0.041(2) 0.0366(17) -0.0017(15) -0.0002(14) 0.0016(15)
C18 0.0322(18) 0.036(2) 0.0354(17) -0.0016(14) -0.0015(14) 0.0029(15)
C19 0.041(2) 0.040(2) 0.0378(18) -0.0110(16) -0.0024(15) 0.0038(16)
C20 0.037(2) 0.048(2) 0.055(2) -0.0234(18) -0.0060(17) 0.0009(17)
C21 0.044(2) 0.080(3) 0.063(3) -0.026(2) -0.016(2) 0.007(2)
C22 0.073(3) 0.080(3) 0.059(3) -0.011(2) -0.029(2) 0.010(2)
C23 0.079(3) 0.063(3) 0.046(2) -0.005(2) -0.005(2) -0.002(2)
C24 0.046(2) 0.052(2) 0.048(2) -0.0123(18) 0.0007(17) 0.0022(18)
C25 0.0363(19) 0.0325(19) 0.0442(19) -0.0106(15) 0.0010(15) -0.0018(15)
C26 0.038(2) 0.033(2) 0.052(2) -0.0132(16) -0.0033(16) 0.0013(16)
C27 0.052(2) 0.049(2) 0.076(3) -0.025(2) 0.016(2) -0.0020(19)
C28 0.077(3) 0.055(3) 0.059(3) -0.018(2) 0.030(2) -0.014(2)
C29 0.073(3) 0.048(2) 0.044(2) -0.0067(18) 0.0018(19) -0.003(2)
C30 0.050(2) 0.049(2) 0.0398(19) -0.0061(17) 0.0023(17) 0.0031(17)
N3 0.0367(19) 0.063(2) 0.059(2) -0.0228(17) 0.0028(15) -0.0067(16)
N4 0.048(2) 0.047(2) 0.062(2) -0.0187(16) -0.0068(16) 0.0123(16)
O6 0.0577(16) 0.0448(16) 0.0786(18) -0.0126(14) 0.0088(13) -0.0076(13)
O7 0.0321(15) 0.127(3) 0.0819(19) -0.0309(17) 0.0050(13) -0.0042(15)
O8 0.0487(17) 0.0607(18) 0.0831(19) 0.0014(15) 0.0048(14) -0.0044(13)
O9 0.0624(18) 0.0492(17) 0.0736(18) 0.0067(13) 0.0037(14) 0.0103(13)
O10 0.0472(17) 0.085(2) 0.107(2) -0.0089(17) -0.0158(16) 0.0246(15)
S5 0.0364(5) 0.0455(6) 0.0677(6) -0.0150(5) 0.0022(4) 0.0054(4)
S6 0.0322(5) 0.0488(6) 0.0553(5) -0.0105(4) 0.0029(4) 0.0015(4)
S7 0.0335(5) 0.0454(6) 0.0538(5) -0.0001(4) -0.0017(4) -0.0010(4)
S8 0.0454(5) 0.0384(5) 0.0463(5) -0.0012(4) 0.0080(4) 0.0064(4)

loop_
_atom_type_symbol
_atom_type_description
_atom_type_scat_dispersion_real
_atom_type_scat_dispersion_imag
_atom_type_scat_source
C C 0.0033 0.0016 'International Tables Vol C Tables 4.2.6.8 and 6.1.1.4'
H H 0.0000 0.0000 'International Tables Vol C Tables 4.2.6.8 and 6.1.1.4'
N N 0.0061 0.0033 'International Tables Vol C Tables 4.2.6.8 and 6.1.1.4'
O O 0.0106 0.0060 'International Tables Vol C Tables 4.2.6.8 and 6.1.1.4'
S S 0.1246 0.1234 'International Tables Vol C Tables 4.2.6.8 and 6.1.1.4'

loop_
_geom_angle_atom_site_label_1
_geom_angle_atom_site_label_2
_geom_angle_atom_site_label_3
_geom_angle
O1 C1 S1 123.1(3)
O1 C1 S2 124.4(3)
S1 C1 S2 112.6(2)
C1 S1 C2 96.79(17)
C3 C2 S1 116.8(2)
C2 C3 S2 117.1(2)
C1 S2 C3 96.70(15)
C3 C2 S3 124.2(2)
S1 C2 S3 118.10(18)
C2 S3 C4 99.94(15)
S3 C4 C5 122.8(3)
S3 C4 C9 120.5(3)
C4 C5 C6 122.8(3)
C5 C6 C7 118.9(4)
C6 C7 C8 120.1(4)
C7 C8 C9 120.5(4)
C8 C9 C4 121.0(4)
C9 C4 C5 116.6(3)
C4 C5 N1 120.4(3)
C6 C5 N1 116.8(3)
C5 N1 O2 119.1(3)
C5 N1 O3 117.2(3)
O2 N1 O3 123.5(3)
C5 C6 H6 120.6
C7 C6 H6 120.6
C6 C7 H7 120.0
C8 C7 H7 120.0
C4 C9 H9 119.5
C8 C9 H9 119.5
C7 C8 H8 119.7
C9 C8 H8 119.7
C2 C3 S4 123.7(2)
S2 C3 S4 118.18(17)
C3 S4 C10 100.85(16)
S4 C10 C11 121.6(3)
S4 C10 C15 121.3(3)
C10 C11 C12 122.5(3)
C11 C12 C13 119.2(3)
C12 C13 C14 119.6(3)
C13 C14 C15 121.0(3)
C14 C15 C10 120.6(3)
C15 C10 C11 117.0(3)
C10 C11 N2 120.4(3)
C12 C11 N2 117.1(3)
C11 N2 O4 117.7(3)
C11 N2 O5 119.1(3)
O4 N2 O5 123.2(3)
C11 C12 H12 120.4
C13 C12 H12 120.4
C12 C13 H13 120.2
C14 C13 H13 120.2
C13 C14 H14 119.5
C15 C14 H14 119.5
C10 C15 H15 119.7
C14 C15 H15 119.7
O6 C16 S5 124.7(3)
O6 C16 S6 122.9(3)
S5 C16 S6 112.4(2)
C16 S5 C17 96.57(15)
S5 C17 C18 117.3(2)
C17 C18 S6 116.9(2)
C18 S6 C16 96.64(17)
S5 C17 S7 118.09(17)
C18 C17 S7 123.8(3)
C17 S7 C19 100.66(15)
S7 C19 C20 122.5(3)
S7 C19 C24 120.8(3)
C19 C20 C21 122.4(3)
C20 C21 C22 119.6(4)
C21 C22 C23 119.8(4)
C22 C23 C24 119.8(4)
C23 C24 C19 121.7(3)
C24 C19 C20 116.6(3)
C19 C20 N3 120.3(3)
C21 C20 N3 117.3(3)
C20 N3 O7 118.3(3)
C20 N3 O8 118.4(3)
O7 N3 O8 123.3(3)
C20 C21 H21 120.2
C22 C21 H21 120.2
C21 C22 H22 120.1
C23 C22 H22 120.1
C22 C23 H23 120.1
C24 C23 H23 120.1
C19 C24 H24 119.2
C23 C24 H24 119.2
S6 C18 S8 117.71(17)
C17 C18 S8 124.7(2)
C18 S8 C25 100.11(14)
S8 C25 C26 123.0(2)
S8 C25 C30 119.4(2)
C25 C26 C27 122.1(3)
C26 C27 C28 119.5(3)
C27 C28 C29 119.4(3)
C28 C29 C30 120.8(3)
C29 C30 C25 120.6(3)
C30 C25 C26 117.5(3)
C25 C26 N4 120.1(3)
C27 C26 N4 117.8(3)
O26 N4 O9 117.9(3)
C26 N4 O10 118.6(3)
O9 N4 O10 123.5(3)
C26 C27 H27 120.2
C28 C27 H27 120.2
C27 C28 H28 120.3
C29 C28 H28 120.3
C28 C29 H29 119.6
C30 C29 H29 119.6
C25 C30 H30 119.7
C29 C30 H30 119.7

loop_
_geom_bond_atom_site_label_1
_geom_bond_atom_site_label_2
_geom_bond_distance
C1 O1 1.210(4)
C1 S1 1.772(4)
C1 S2 1.763(4)
C2 C3 1.349(4)
C2 S1 1.751(3)
C3 S2 1.755(3)
C2 S3 1.757(3)
C3 S4 1.753(3)
C4 S3 1.779(3)
C4 C5 1.395(4)
C5 C6 1.372(4)
C6 C7 1.371(5)
C7 C8 1.369(6)
C8 C9 1.386(5)
C4 C9 1.380(4)
C5 N1 1.458(4)
N1 O2 1.216(3)
N1 O3 1.219(3)
C10 S4 1.784(3)
C10 C11 1.385(4)
C11 C12 1.387(4)
C12 C13 1.363(5)
C13 C14 1.377(5)
C14 C15 1.382(4)
C10 C15 1.387(4)
C11 N2 1.461(4)
N2 O4 1.219(3)
N2 O5 1.210(3)
C6 H6 0.9300
C7 H7 0.9300
C8 H8 0.9300
C9 H9 0.9300
C12 H12 0.9300
C13 H13 0.9300
C14 H14 0.9300
C15 H15 0.9300
C16 O6 1.203(4)
C16 S5 1.768(4)
C16 S6 1.769(4)
C17 C18 1.341(4)
C17 S5 1.751(3)
C18 S6 1.754(3)
C17 S7 1.760(3)
C19 S7 1.779(3)
C19 C20 1.390(4)
C20 C21 1.381(4)
C21 C22 1.367(5)
C22 C23 1.391(5)
C23 C24 1.376(4)
C19 C24 1.395(4)
C20 N3 1.462(4)
N3 O7 1.228(3)
N3 O8 1.225(3)
C18 S8 1.760(3)
C25 S8 1.781(3)
C25 C26 1.387(4)
C26 C27 1.374(4)
C27 C28 1.378(5)
C28 C29 1.378(5)
C29 C30 1.376(4)
C25 C30 1.388(4)
C26 N4 1.463(4)
N4 O9 1.228(3)
N4 O10 1.222(3)
C21 H21 0.9300
C22 H22 0.9300
C23 H23 0.9300
C24 H24 0.9300
C27 H27 0.9300
C28 H28 0.9300
C29 H29 0.9300
C30 H30 0.9300
